data_2232867
loop_
_publ_author_name
'Shao, Bo'
'Wang, Hai-Bin'

_publ_section_title
;
 <i>N</i>-(2-Azaniumylethyl)carbamate monohydrate
;
_journal_coeditor_code NC2244
_journal_issue 12
_journal_name_full 'Acta Crystallographica Section E'
_journal_page_first o3201
_journal_paper_doi 10.1107/S1600536811044850
_journal_volume 67
_journal_year 2011
_chemical_formula_iupac 'C3 H8 N2 O2, H2 O'
_chemical_formula_moiety 'C3 H8 N2 O2, H2 O'
_chemical_formula_sum 'C3 H10 N2 O3'
_chemical_formula_weight 122.13
_chemical_melting_point 358
_chemical_name_systematic
;
<i>N</i>-(2-Azaniumylethyl)carbamate monohydrate
;
_space_group_IT_number 14
_symmetry_cell_setting monoclinic
_symmetry_space_group_name_Hall '-P 2ybc'
_symmetry_space_group_name_H-M 'P 1 21/c 1'
_atom_sites_solution_hydrogens geom
_atom_sites_solution_primary direct
_atom_sites_solution_secondary difmap
_audit_creation_method SHELXL-97
_cell_angle_alpha 90.00
_cell_angle_beta 98.8890(10)
_cell_angle_gamma 90.00
_cell_formula_units_Z 4
_cell_length_a 8.0301(6)
_cell_length_b 8.7842(7)
_cell_length_c 8.1748(6)
_cell_measurement_reflns_used 1358
_cell_measurement_temperature 293(2)
_cell_measurement_theta_max 18.34
_cell_measurement_theta_min 2.38
_cell_volume 569.71(7)
_computing_cell_refinement 'SAINT (Bruker, 2007)'
_computing_data_collection 'SMART (Bruker, 2007)'
_computing_data_reduction 'SAINT (Bruker, 2007)'
_computing_molecular_graphics 'SHELXTL (Sheldrick, 2008)'
_computing_publication_material 'SHELXL97 (Sheldrick, 2008)'
_computing_structure_refinement 'SHELXL97 (Sheldrick, 2008)'
_computing_structure_solution 'SHELXS97 (Sheldrick, 2008)'
_diffrn_ambient_temperature 293(2)
_diffrn_measured_fraction_theta_full 0.998
_diffrn_measured_fraction_theta_max 0.998
_diffrn_measurement_device_type 'Bruker APEX area-detector'
_diffrn_measurement_method '\f and \w scan'
_diffrn_radiation_monochromator graphite
_diffrn_radiation_source 'fine-focus sealed tube'
_diffrn_radiation_type MoK\a
_diffrn_radiation_wavelength 0.71073
_diffrn_reflns_av_R_equivalents 0.0159
_diffrn_reflns_av_sigmaI/netI 0.0156
_diffrn_reflns_limit_h_max 9
_diffrn_reflns_limit_h_min -9
_diffrn_reflns_limit_k_max 10
_diffrn_reflns_limit_k_min -10
_diffrn_reflns_limit_l_max 6
_diffrn_reflns_limit_l_min -9
_diffrn_reflns_number 2877
_diffrn_reflns_theta_full 25.02
_diffrn_reflns_theta_max 25.02
_diffrn_reflns_theta_min 2.57
_diffrn_standards_number 0
_exptl_absorpt_coefficient_mu 0.124
_exptl_absorpt_correction_T_max 0.966
_exptl_absorpt_correction_T_min 0.945
_exptl_absorpt_correction_type multi-scan
_exptl_absorpt_process_details '(SADABS; Bruker, 2001)'
_exptl_crystal_colour colorless
_exptl_crystal_density_diffrn 1.424
_exptl_crystal_density_method 'not measured'
_exptl_crystal_description block
_exptl_crystal_F_000 264.0
_exptl_crystal_size_max 0.35
_exptl_crystal_size_mid 0.34
_exptl_crystal_size_min 0.30
_refine_diff_density_max 0.212
_refine_diff_density_min -0.266
_refine_ls_extinction_method none
_refine_ls_goodness_of_fit_ref 1.043
_refine_ls_hydrogen_treatment mixed
_refine_ls_matrix_type full
_refine_ls_number_parameters 82
_refine_ls_number_reflns 1002
_refine_ls_number_restraints 0
_refine_ls_restrained_S_all 1.043
_refine_ls_R_factor_all 0.0348
_refine_ls_R_factor_gt 0.0338
_refine_ls_shift/su_max 0.000
_refine_ls_shift/su_mean 0.000
_refine_ls_structure_factor_coef Fsqd
_refine_ls_weighting_details 'calc w=1/[\s^2^(Fo^2^)+(0.0545P)^2^+0.1863P] where P=(Fo^2^+2Fc^2^)/3'
_refine_ls_weighting_scheme calc
_refine_ls_wR_factor_gt 0.0913
_refine_ls_wR_factor_ref 0.0927
_reflns_number_gt 960
_reflns_number_total 1002
_reflns_threshold_expression I>2sigma(I)
_cod_data_source_file nc2244.cif
_cod_data_source_block I
_cod_original_sg_symbol_H-M 'P 21/c'
_cod_original_formula_sum 'C3 H10 N2 O3 '
_cod_database_code 2232867
_cod_database_fobs_code 2232867

loop_
_symmetry_equiv_pos_as_xyz
'x, y, z'
'-x, y+1/2, -z+1/2'
'-x, -y, -z'
'x, -y-1/2, z-1/2'

loop_
_atom_site_type_symbol
_atom_site_label
_atom_site_fract_x
_atom_site_fract_y
_atom_site_fract_z
_atom_site_U_iso_or_equiv
_atom_site_adp_type
_atom_site_calc_flag
_atom_site_refinement_flags
_atom_site_occupancy
_atom_site_symmetry_multiplicity
O O3 0.79493(17) 0.47441(13) 0.42240(14) 0.0480(4) Uani d . 1 1
H H3A 0.788(2) 0.472(2) 0.326(3) 0.050(5) Uiso d . 1 1
H H3B 0.844(3) 0.391(3) 0.466(3) 0.069(6) Uiso d . 1 1
O O2 0.91742(12) 0.29983(10) 0.06003(11) 0.0324(3) Uani d . 1 1
O O1 0.75733(13) 0.50450(10) 0.08899(11) 0.0325(3) Uani d . 1 1
N N1 0.82463(13) 0.69023(12) -0.32825(13) 0.0270(3) Uani d . 1 1
H H1D 0.9110 0.6736 -0.2480 0.041 Uiso calc R 1 1
H H1E 0.8288 0.7855 -0.3644 0.041 Uiso calc R 1 1
H H1C 0.8303 0.6260 -0.4114 0.041 Uiso calc R 1 1
N N2 0.76650(14) 0.40847(12) -0.16430(13) 0.0265(3) Uani d . 1 1
H H2 0.8216 0.3547 -0.2257 0.032 Uiso calc R 1 1
C C3 0.81591(15) 0.40494(13) 0.00256(15) 0.0235(3) Uani d . 1 1
C C2 0.62537(16) 0.49851(15) -0.24347(16) 0.0280(3) Uani d . 1 1
H H2A 0.5340 0.4898 -0.1790 0.034 Uiso calc R 1 1
H H2B 0.5862 0.4560 -0.3521 0.034 Uiso calc R 1 1
C C1 0.66425(16) 0.66607(15) -0.26316(16) 0.0288(3) Uani d . 1 1
H H1A 0.5729 0.7126 -0.3380 0.035 Uiso calc R 1 1
H H1B 0.6709 0.7161 -0.1566 0.035 Uiso calc R 1 1

loop_
_atom_site_aniso_label
_atom_site_aniso_U_11
_atom_site_aniso_U_22
_atom_site_aniso_U_33
_atom_site_aniso_U_12
_atom_site_aniso_U_13
_atom_site_aniso_U_23
O3 0.0844(9) 0.0333(6) 0.0250(6) 0.0148(6) 0.0046(6) -0.0027(5)
O2 0.0397(5) 0.0250(5) 0.0294(5) 0.0052(4) -0.0050(4) 0.0000(4)
O1 0.0459(6) 0.0274(5) 0.0252(5) 0.0038(4) 0.0084(4) -0.0035(4)
N1 0.0343(6) 0.0222(5) 0.0239(5) -0.0015(4) 0.0022(4) 0.0029(4)
N2 0.0349(6) 0.0236(6) 0.0213(6) 0.0056(4) 0.0050(4) 0.0001(4)
C3 0.0279(6) 0.0183(6) 0.0243(6) -0.0041(5) 0.0044(5) 0.0003(5)
C2 0.0273(6) 0.0297(7) 0.0263(7) -0.0017(5) 0.0018(5) 0.0038(5)
C1 0.0316(7) 0.0263(7) 0.0283(7) 0.0062(5) 0.0036(5) 0.0023(5)

loop_
_atom_type_symbol
_atom_type_description
_atom_type_scat_dispersion_real
_atom_type_scat_dispersion_imag
_atom_type_scat_source
C C 0.0033 0.0016 'International Tables Vol C Tables 4.2.6.8 and 6.1.1.4'
H H 0.0000 0.0000 'International Tables Vol C Tables 4.2.6.8 and 6.1.1.4'
N N 0.0061 0.0033 'International Tables Vol C Tables 4.2.6.8 and 6.1.1.4'
O O 0.0106 0.0060 'International Tables Vol C Tables 4.2.6.8 and 6.1.1.4'

loop_
_geom_angle_atom_site_label_1
_geom_angle_atom_site_label_2
_geom_angle_atom_site_label_3
_geom_angle
H3A O3 H3B 110(2)
C1 N1 H1D 109.5
C1 N1 H1E 109.5
H1D N1 H1E 109.5
C1 N1 H1C 109.5
H1D N1 H1C 109.5
H1E N1 H1C 109.5
C3 N2 C2 123.13(10)
C3 N2 H2 118.4
C2 N2 H2 118.4
O1 C3 O2 124.74(11)
O1 C3 N2 118.03(11)
O2 C3 N2 117.23(11)
N2 C2 C1 114.63(10)
N2 C2 H2A 108.6
C1 C2 H2A 108.6
N2 C2 H2B 108.6
C1 C2 H2B 108.6
H2A C2 H2B 107.6
N1 C1 C2 112.39(10)
N1 C1 H1A 109.1
C2 C1 H1A 109.1
N1 C1 H1B 109.1
C2 C1 H1B 109.1
H1A C1 H1B 107.9

loop_
_geom_bond_atom_site_label_1
_geom_bond_atom_site_label_2
_geom_bond_distance
O3 H3A 0.78(2)
O3 H3B 0.88(3)
O2 C3 1.2725(15)
O1 C3 1.2603(15)
N1 C1 1.4828(16)
N1 H1D 0.8900
N1 H1E 0.8900
N1 H1C 0.8900
N2 C3 1.3608(16)
N2 C2 1.4499(16)
N2 H2 0.8600
C2 C1 1.5184(18)
C2 H2A 0.9700
C2 H2B 0.9700
C1 H1A 0.9700
C1 H1B 0.9700

loop_
_geom_hbond_atom_site_label_D
_geom_hbond_atom_site_label_H
_geom_hbond_atom_site_label_A
_geom_hbond_site_symmetry_A
_geom_hbond_distance_DH
_geom_hbond_distance_HA
_geom_hbond_distance_DA
_geom_hbond_angle_DHA
_geom_hbond_publ_flag
O3 H3A O1 . 0.80(3) 1.92(3) 2.708(2) 170(3) yes
O3 H3B O2 4_566 0.86(3) 1.92(3) 2.773(2) 171(3) yes
N1 H1C O3 1_554 0.89 1.89 2.767(2) 167.1 yes
N1 H1D O2 3_765 0.89 1.91 2.775(2) 162.7 yes
N1 H1E O1 4_575 0.89 1.95 2.798(2) 158.2 yes
N2 H2 O2 4_565 0.86 2.43 3.278(2) 167.2 yes
C2 H2A O1 3_665 0.97 2.56 3.499(2) 163.1 yes

loop_
_geom_torsion_atom_site_label_1
_geom_torsion_atom_site_label_2
_geom_torsion_atom_site_label_3
_geom_torsion_atom_site_label_4
_geom_torsion
C2 N2 C3 O1 -13.44(17)
C2 N2 C3 O2 165.99(11)
C3 N2 C2 C1 79.98(15)
N2 C2 C1 N1 46.09(15)

loop_
_cod_related_entry_id
_cod_related_entry_database
_cod_related_entry_code
1 ChemSpider 30657261
